data_7224272
loop_
_publ_author_name
'Li, Ming'
'Sun, Ke-Na'
'Wen, Li-Rong'

_publ_section_title
;
 Acid-promoted rapid solvent-free access to substituted
 1,4-dihydropyridines from \b-ketothioamides
;
_journal_name_full 'RSC Adv.'
_journal_paper_doi 10.1039/C5RA26931H
_journal_year 2016
_chemical_formula_moiety 'C31 H22 Cl N3 S, C4 H8 O2'
_chemical_formula_sum 'C35 H30 Cl N3 O2 S'
_chemical_formula_weight 592.13
_chemical_name_systematic
;
 ?
;
_space_group_crystal_system triclinic
_space_group_IT_number 2
_space_group_name_Hall '-P 1'
_space_group_name_H-M_alt 'P -1'
_symmetry_space_group_name_Hall '-P 1'
_symmetry_space_group_name_H-M 'P -1'
_atom_sites_solution_hydrogens mixed
_audit_creation_date 2014-12-08
_audit_creation_method
;
Olex2 1.2
(compiled 2013.12.10 svn.r2850 for OlexSys, GUI svn.r4736)
;
_audit_update_record
;
2014-12-08 deposited with the CCDC.
2016-02-15 downloaded from the CCDC.
;
_cell_angle_alpha 94.687(6)
_cell_angle_beta 109.956(7)
_cell_angle_gamma 92.579(4)
_cell_formula_units_Z 2
_cell_length_a 9.394(3)
_cell_length_b 13.133(4)
_cell_length_c 13.181(5)
_cell_measurement_reflns_used 5082
_cell_measurement_temperature 173.1500
_cell_measurement_theta_max 27.4785
_cell_measurement_theta_min 1.6526
_cell_volume 1518.8(9)
_computing_cell_refinement 'CrystalClear (Rigaku Inc., 2007)'
_computing_data_collection 'CrystalClear (Rigaku Inc., 2007)'
_computing_data_reduction 'CrystalClear (Rigaku Inc., 2007)'
_computing_molecular_graphics 'Olex2 (Dolomanov et al., 2009)'
_computing_publication_material 'Olex2 (Dolomanov et al., 2009)'
_computing_structure_refinement 'SHELXL (Sheldrick, 2013)'
_computing_structure_solution
;
'SHELXS (Sheldrick, 2013)'
;
_diffrn_ambient_temperature 173.1500
_diffrn_detector_area_resol_mean 28.5714
_diffrn_measured_fraction_theta_full 0.989
_diffrn_measured_fraction_theta_max 0.980
_diffrn_measurement_device
;
Saturn724+ (2x2 bin mode)
;
_diffrn_measurement_device_details
;
AFC10: Fixed Chi 2 circle
;
_diffrn_measurement_device_type 'MM007-HF CCD(Saturn 724+)'
_diffrn_measurement_method '\w scans at fixed \c = 45\%'
_diffrn_orient_matrix_type d*Trek
_diffrn_orient_matrix_UB_11 0.0309
_diffrn_orient_matrix_UB_12 0.0086
_diffrn_orient_matrix_UB_13 0.1090
_diffrn_orient_matrix_UB_21 0.0750
_diffrn_orient_matrix_UB_22 0.0027
_diffrn_orient_matrix_UB_23 -0.0153
_diffrn_orient_matrix_UB_31 0.0099
_diffrn_orient_matrix_UB_32 0.0779
_diffrn_orient_matrix_UB_33 0.0204
_diffrn_radiation_detector CCD
_diffrn_radiation_monochromator Confocal
_diffrn_radiation_type MoK\a
_diffrn_radiation_wavelength 0.71073
_diffrn_reflns_av_R_equivalents 0.0603
_diffrn_reflns_av_unetI/netI 0.0627
_diffrn_reflns_laue_measured_fraction_full 0.989
_diffrn_reflns_laue_measured_fraction_max 0.980
_diffrn_reflns_limit_h_max 12
_diffrn_reflns_limit_h_min -12
_diffrn_reflns_limit_k_max 17
_diffrn_reflns_limit_k_min -15
_diffrn_reflns_limit_l_max 17
_diffrn_reflns_limit_l_min -17
_diffrn_reflns_number 14983
_diffrn_reflns_point_group_measured_fraction_full 0.989
_diffrn_reflns_point_group_measured_fraction_max 0.980
_diffrn_reflns_theta_full 26.000
_diffrn_reflns_theta_max 27.451
_diffrn_reflns_theta_min 1.653
_diffrn_source 'Rotating Anode'
_diffrn_source_current 24.0000
_diffrn_source_power 1.2000
_diffrn_source_voltage 50.0000
_exptl_absorpt_coefficient_mu 0.231
_exptl_absorpt_correction_T_max 1.0000
_exptl_absorpt_correction_T_min 0.5942
_exptl_absorpt_correction_type multi-scan
_exptl_absorpt_process_details 'CrystalClear (Rigaku Inc., 2007)'
_exptl_crystal_colour yellow
_exptl_crystal_colour_primary yellow
_exptl_crystal_density_diffrn 1.295
_exptl_crystal_description plate
_exptl_crystal_F_000 620
_exptl_crystal_size_max 0.46
_exptl_crystal_size_mid 0.15
_exptl_crystal_size_min 0.04
_refine_diff_density_max 1.098
_refine_diff_density_min -0.506
_refine_diff_density_rms 0.083
_refine_ls_extinction_method none
_refine_ls_goodness_of_fit_ref 1.134
_refine_ls_hydrogen_treatment mixed
_refine_ls_matrix_type full
_refine_ls_number_parameters 389
_refine_ls_number_reflns 6801
_refine_ls_number_restraints 0
_refine_ls_restrained_S_all 1.134
_refine_ls_R_factor_all 0.1051
_refine_ls_R_factor_gt 0.0971
_refine_ls_shift/su_max 0.001
_refine_ls_shift/su_mean 0.000
_refine_ls_structure_factor_coef Fsqd
_refine_ls_weighting_details 'w=1/[\s^2^(Fo^2^)+(0.0804P)^2^+3.7828P] where P=(Fo^2^+2Fc^2^)/3'
_refine_ls_weighting_scheme calc
_refine_ls_wR_factor_gt 0.2392
_refine_ls_wR_factor_ref 0.2448
_reflns_Friedel_coverage 0.000
_reflns_number_gt 6128
_reflns_number_total 6801
_reflns_threshold_expression 'I > 2\s(I)'
_cod_data_source_file c5ra26931h2.cif
_cod_data_source_block mx3440
_cod_original_cell_volume 1518.7(9)
_cod_database_code 7224272
_audit_block_doi 10.5517/cc13v57c
_shelxl_version_number 2013-4
_shelx_space_group_comment
;
The symmetry employed for this shelxl refinement is uniquely defined
by the following loop, which should always be used as a source of
symmetry information in preference to the above space-group names.
They are only intended as comments.
;
_diffrn_number_total 6804
_olex2_refinement_description
;
1. Fixed Uiso
 At 1.2 times of:
  All C(H) groups, All C(H,H) groups
 At 1.5 times of:
  All C(H,H,H) groups
2.a Ternary CH refined with riding coordinates:
 C1(H1A)
2.b Secondary CH2 refined with riding coordinates:
 C34(H34A,H34B)
2.c Aromatic/amide H refined with riding coordinates:
 C7(H7), C8(H8), C9(H9), C10(H10), C11(H11), C14(H14), C15(H15), C16(H16),
 C17(H17), C18(H18), C20(H20), C21(H21), C23(H23), C24(H24), C27(H27), C28(H28),
  C29(H29), C30(H30), C31(H31)
2.d Idealised Me refined as rotating group:
 C32(H32A,H32B,H32C), C35(H35A,H35B,H35C)
;

loop_
_space_group_symop_operation_xyz
'x, y, z'
'-x, -y, -z'

loop_
_atom_site_label
_atom_site_type_symbol
_atom_site_fract_x
_atom_site_fract_y
_atom_site_fract_z
_atom_site_U_iso_or_equiv
_atom_site_adp_type
_atom_site_occupancy
_atom_site_site_symmetry_order
_atom_site_calc_flag
_atom_site_refinement_flags_posn
Cl1 Cl -0.33605(15) -0.44860(9) 0.35444(10) 0.0504(3) Uani 1 1 d .
S1 S 0.24024(12) 0.02610(8) 0.43505(8) 0.0397(3) Uani 1 1 d .
N1 N -0.2380(3) -0.0416(2) 0.1123(2) 0.0280(6) Uani 1 1 d .
N2 N 0.0100(4) 0.2056(3) -0.0314(3) 0.0392(8) Uani 1 1 d .
N3 N 0.1693(3) -0.1504(3) 0.3038(2) 0.0281(6) Uani 1 1 d .
C1 C 0.0291(4) 0.0893(3) 0.2067(3) 0.0264(7) Uani 1 1 d .
H1A H 0.1347 0.1016 0.2108 0.032 Uiso 1 1 calc R
C2 C -0.0736(4) 0.0871(3) 0.0878(3) 0.0254(7) Uani 1 1 d .
C3 C -0.2072(4) 0.0280(3) 0.0484(3) 0.0249(7) Uani 1 1 d .
C4 C -0.1243(4) -0.0723(3) 0.2010(3) 0.0253(7) Uani 1 1 d .
C5 C 0.0103(4) -0.0162(3) 0.2425(3) 0.0250(7) Uani 1 1 d .
C6 C -0.0082(4) 0.1779(3) 0.2728(3) 0.0276(7) Uani 1 1 d .
C7 C -0.1097(5) 0.1658(3) 0.3278(3) 0.0345(8) Uani 1 1 d .
H7 H -0.1534 0.1007 0.3273 0.041 Uiso 1 1 calc R
C8 C -0.1471(5) 0.2487(4) 0.3834(4) 0.0437(10) Uani 1 1 d .
H8 H -0.2148 0.2390 0.4199 0.052 Uiso 1 1 calc R
C9 C -0.0830(6) 0.3462(4) 0.3841(4) 0.0505(12) Uani 1 1 d .
H9 H -0.1065 0.4020 0.4220 0.061 Uiso 1 1 calc R
C10 C 0.0161(6) 0.3599(4) 0.3282(4) 0.0518(12) Uani 1 1 d .
H10 H 0.0571 0.4254 0.3269 0.062 Uiso 1 1 calc R
C11 C 0.0548(5) 0.2762(3) 0.2741(4) 0.0428(10) Uani 1 1 d .
H11 H 0.1234 0.2860 0.2383 0.051 Uiso 1 1 calc R
C12 C -0.0292(4) 0.1521(3) 0.0205(3) 0.0298(8) Uani 1 1 d .
C13 C -0.3213(4) 0.0269(3) -0.0618(3) 0.0268(7) Uani 1 1 d .
C14 C -0.3679(4) 0.1171(3) -0.1076(3) 0.0301(8) Uani 1 1 d .
H14 H -0.3312 0.1801 -0.0672 0.036 Uiso 1 1 calc R
C15 C -0.4689(4) 0.1131(4) -0.2136(3) 0.0365(9) Uani 1 1 d .
H15 H -0.5001 0.1734 -0.2440 0.044 Uiso 1 1 calc R
C16 C -0.5228(4) 0.0194(4) -0.2737(3) 0.0405(10) Uani 1 1 d .
H16 H -0.5895 0.0170 -0.3448 0.049 Uiso 1 1 calc R
C17 C -0.4788(4) -0.0708(4) -0.2291(3) 0.0385(9) Uani 1 1 d .
H17 H -0.5165 -0.1335 -0.2700 0.046 Uiso 1 1 calc R
C18 C -0.3781(4) -0.0676(3) -0.1230(3) 0.0320(8) Uani 1 1 d .
H18 H -0.3486 -0.1282 -0.0929 0.038 Uiso 1 1 calc R
C19 C -0.1693(4) -0.1678(3) 0.2397(3) 0.0264(7) Uani 1 1 d .
C20 C -0.2410(4) -0.2526(3) 0.1668(3) 0.0319(8) Uani 1 1 d .
H20 H -0.2549 -0.2511 0.0936 0.038 Uiso 1 1 calc R
C21 C -0.2923(5) -0.3397(3) 0.2018(3) 0.0364(9) Uani 1 1 d .
H21 H -0.3401 -0.3963 0.1528 0.044 Uiso 1 1 calc R
C22 C -0.2708(5) -0.3404(3) 0.3108(3) 0.0341(8) Uani 1 1 d .
C23 C -0.1986(4) -0.2572(3) 0.3854(3) 0.0338(8) Uani 1 1 d .
H23 H -0.1845 -0.2592 0.4586 0.041 Uiso 1 1 calc R
C24 C -0.1477(4) -0.1708(3) 0.3499(3) 0.0281(7) Uani 1 1 d .
H24 H -0.0991 -0.1147 0.3994 0.034 Uiso 1 1 calc R
C25 C 0.1424(4) -0.0528(3) 0.3260(3) 0.0268(7) Uani 1 1 d .
C26 C 0.2660(4) -0.2164(3) 0.3725(3) 0.0290(7) Uani 1 1 d .
C27 C 0.2143(5) -0.3195(3) 0.3599(4) 0.0412(9) Uani 1 1 d .
H27 H 0.1211 -0.3426 0.3075 0.049 Uiso 1 1 calc R
C28 C 0.3011(6) -0.3875(4) 0.4250(4) 0.0468(11) Uani 1 1 d .
H28 H 0.2656 -0.4561 0.4161 0.056 Uiso 1 1 calc R
C29 C 0.4394(5) -0.3547(4) 0.5029(4) 0.0429(10) Uani 1 1 d .
H29 H 0.4973 -0.4004 0.5470 0.051 Uiso 1 1 calc R
C30 C 0.4913(4) -0.2522(3) 0.5144(3) 0.0363(9) Uani 1 1 d .
H30 H 0.5854 -0.2298 0.5661 0.044 Uiso 1 1 calc R
C31 C 0.4057(4) -0.1829(3) 0.4506(3) 0.0339(8) Uani 1 1 d .
H31 H 0.4414 -0.1143 0.4600 0.041 Uiso 1 1 calc R
O1 O 0.3934(6) 0.3178(3) 0.2014(4) 0.0789(13) Uani 1 1 d .
O2 O 0.3827(5) 0.4446(3) 0.0969(3) 0.0679(11) Uani 1 1 d .
C32 C 0.5793(7) 0.3361(5) 0.1161(5) 0.0692(16) Uani 1 1 d .
H32A H 0.6547 0.3153 0.1793 0.104 Uiso 1 1 calc GR
H32B H 0.6202 0.3944 0.0928 0.104 Uiso 1 1 calc GR
H32C H 0.5507 0.2808 0.0590 0.104 Uiso 1 1 calc GR
C33 C 0.4433(6) 0.3638(4) 0.1430(4) 0.0554(12) Uani 1 1 d .
C34 C 0.2497(9) 0.4765(6) 0.1234(7) 0.084(2) Uani 1 1 d .
H34A H 0.1653 0.4248 0.0930 0.101 Uiso 1 1 calc R
H34B H 0.2743 0.4862 0.2015 0.101 Uiso 1 1 calc R
C35 C 0.2100(12) 0.5730(7) 0.0764(9) 0.125(4) Uani 1 1 d .
H35A H 0.1814 0.5616 -0.0011 0.187 Uiso 1 1 calc GR
H35B H 0.2960 0.6225 0.1047 0.187 Uiso 1 1 calc GR
H35C H 0.1266 0.5982 0.0947 0.187 Uiso 1 1 calc GR
H3 H 0.116(6) -0.180(4) 0.246(5) 0.053(15) Uiso 1 1 d .
H1 H -0.332(6) -0.070(4) 0.096(4) 0.039(12) Uiso 1 1 d .

loop_
_atom_site_aniso_label
_atom_site_aniso_U_11
_atom_site_aniso_U_22
_atom_site_aniso_U_33
_atom_site_aniso_U_23
_atom_site_aniso_U_13
_atom_site_aniso_U_12
Cl1 0.0636(7) 0.0400(6) 0.0607(7) 0.0207(5) 0.0350(6) 0.0024(5)
S1 0.0361(5) 0.0438(6) 0.0269(5) -0.0025(4) -0.0040(4) 0.0056(4)
N1 0.0214(14) 0.0386(17) 0.0229(14) 0.0106(12) 0.0051(11) -0.0024(12)
N2 0.044(2) 0.044(2) 0.0371(18) 0.0129(15) 0.0216(16) 0.0004(15)
N3 0.0221(14) 0.0376(17) 0.0217(14) 0.0022(12) 0.0046(11) 0.0001(12)
C1 0.0193(15) 0.0364(19) 0.0233(16) 0.0048(14) 0.0072(13) -0.0030(13)
C2 0.0263(17) 0.0299(17) 0.0206(15) 0.0037(13) 0.0085(13) 0.0012(13)
C3 0.0237(16) 0.0328(18) 0.0196(15) 0.0062(13) 0.0083(13) 0.0044(13)
C4 0.0237(16) 0.0351(18) 0.0176(14) 0.0056(13) 0.0076(12) -0.0015(13)
C5 0.0229(16) 0.0337(18) 0.0186(15) 0.0045(13) 0.0072(12) 0.0014(13)
C6 0.0233(16) 0.0348(19) 0.0223(16) 0.0037(14) 0.0051(13) -0.0015(14)
C7 0.034(2) 0.039(2) 0.034(2) 0.0027(16) 0.0169(16) 0.0019(16)
C8 0.040(2) 0.056(3) 0.035(2) -0.0051(19) 0.0136(18) 0.007(2)
C9 0.051(3) 0.050(3) 0.043(2) -0.005(2) 0.007(2) 0.014(2)
C10 0.063(3) 0.033(2) 0.051(3) 0.001(2) 0.011(2) -0.001(2)
C11 0.047(2) 0.042(2) 0.038(2) 0.0039(18) 0.0142(19) -0.0061(19)
C12 0.0294(18) 0.0357(19) 0.0243(16) 0.0046(14) 0.0092(14) 0.0011(14)
C13 0.0195(15) 0.040(2) 0.0202(15) 0.0043(14) 0.0064(12) -0.0001(13)
C14 0.0258(17) 0.040(2) 0.0270(17) 0.0100(15) 0.0107(14) 0.0044(15)
C15 0.0278(18) 0.056(2) 0.0319(19) 0.0225(18) 0.0128(15) 0.0101(17)
C16 0.0228(18) 0.076(3) 0.0216(17) 0.0104(18) 0.0049(14) 0.0021(18)
C17 0.0284(19) 0.057(3) 0.0254(18) -0.0014(17) 0.0053(15) 0.0002(17)
C18 0.0253(17) 0.043(2) 0.0246(17) 0.0037(15) 0.0041(14) 0.0036(15)
C19 0.0214(16) 0.0326(18) 0.0260(17) 0.0079(14) 0.0083(13) 0.0003(13)
C20 0.0315(19) 0.038(2) 0.0269(17) 0.0053(15) 0.0120(15) -0.0035(15)
C21 0.035(2) 0.036(2) 0.039(2) 0.0034(17) 0.0149(17) -0.0036(16)
C22 0.034(2) 0.035(2) 0.040(2) 0.0152(16) 0.0187(16) 0.0041(15)
C23 0.0308(19) 0.045(2) 0.0296(18) 0.0176(16) 0.0123(15) 0.0087(16)
C24 0.0237(16) 0.0362(19) 0.0245(16) 0.0060(14) 0.0080(13) 0.0009(14)
C25 0.0227(16) 0.0378(19) 0.0207(15) 0.0054(14) 0.0082(13) -0.0003(14)
C26 0.0268(17) 0.0355(19) 0.0280(17) 0.0063(14) 0.0129(14) 0.0044(14)
C27 0.034(2) 0.042(2) 0.043(2) 0.0016(18) 0.0090(17) -0.0005(17)
C28 0.049(3) 0.036(2) 0.054(3) 0.005(2) 0.016(2) 0.0042(19)
C29 0.043(2) 0.045(2) 0.044(2) 0.0137(19) 0.0167(19) 0.0134(19)
C30 0.0279(19) 0.047(2) 0.034(2) 0.0081(17) 0.0100(16) 0.0060(16)
C31 0.0258(18) 0.042(2) 0.036(2) 0.0086(16) 0.0112(15) 0.0026(15)
O1 0.086(3) 0.067(3) 0.094(3) 0.023(2) 0.041(3) 0.005(2)
O2 0.072(3) 0.075(3) 0.065(2) 0.019(2) 0.031(2) 0.012(2)
C32 0.061(4) 0.087(4) 0.060(3) 0.000(3) 0.023(3) 0.006(3)
C33 0.056(3) 0.055(3) 0.049(3) -0.003(2) 0.013(2) -0.003(2)
C34 0.096(5) 0.082(5) 0.101(5) 0.033(4) 0.061(5) 0.029(4)
C35 0.140(9) 0.113(7) 0.157(9) 0.064(7) 0.081(8) 0.059(6)

loop_
_atom_type_symbol
_atom_type_description
_atom_type_scat_dispersion_real
_atom_type_scat_dispersion_imag
_atom_type_scat_source
C C 0.0033 0.0016 'International Tables Vol C Tables 4.2.6.8 and 6.1.1.4'
H H 0.0000 0.0000 'International Tables Vol C Tables 4.2.6.8 and 6.1.1.4'
Cl Cl 0.1484 0.1585 'International Tables Vol C Tables 4.2.6.8 and 6.1.1.4'
N N 0.0061 0.0033 'International Tables Vol C Tables 4.2.6.8 and 6.1.1.4'
O O 0.0106 0.0060 'International Tables Vol C Tables 4.2.6.8 and 6.1.1.4'
S S 0.1246 0.1234 'International Tables Vol C Tables 4.2.6.8 and 6.1.1.4'

loop_
_geom_angle_atom_site_label_1
_geom_angle_atom_site_label_2
_geom_angle_atom_site_label_3
_geom_angle
C3 N1 C4 121.8(3)
C25 N3 C26 129.6(3)
C5 C1 C2 107.7(3)
C5 C1 C6 115.2(3)
C6 C1 C2 109.0(3)
C3 C2 C1 120.9(3)
C3 C2 C12 120.6(3)
C12 C2 C1 118.4(3)
N1 C3 C13 115.8(3)
C2 C3 N1 118.6(3)
C2 C3 C13 125.5(3)
N1 C4 C19 113.4(3)
C5 C4 N1 119.5(3)
C5 C4 C19 127.1(3)
C4 C5 C1 120.4(3)
C4 C5 C25 121.8(3)
C25 C5 C1 117.8(3)
C7 C6 C1 122.6(3)
C7 C6 C11 118.2(4)
C11 C6 C1 119.1(3)
C8 C7 C6 121.4(4)
C7 C8 C9 119.7(4)
C10 C9 C8 119.7(4)
C9 C10 C11 120.3(4)
C10 C11 C6 120.8(4)
N2 C12 C2 178.1(4)
C14 C13 C3 121.8(3)
C14 C13 C18 119.4(3)
C18 C13 C3 118.7(3)
C15 C14 C13 120.3(4)
C16 C15 C14 119.8(4)
C15 C16 C17 120.7(4)
C16 C17 C18 119.9(4)
C17 C18 C13 119.9(4)
C20 C19 C4 120.8(3)
C20 C19 C24 119.2(3)
C24 C19 C4 119.9(3)
C19 C20 C21 121.0(4)
C22 C21 C20 118.7(4)
C21 C22 Cl1 118.8(3)
C21 C22 C23 121.5(4)
C23 C22 Cl1 119.7(3)
C22 C23 C24 119.4(3)
C23 C24 C19 120.2(3)
N3 C25 S1 126.6(3)
N3 C25 C5 114.3(3)
C5 C25 S1 119.1(3)
C27 C26 N3 117.2(3)
C31 C26 N3 123.5(3)
C31 C26 C27 119.3(4)
C28 C27 C26 120.3(4)
C29 C28 C27 120.6(4)
C28 C29 C30 119.0(4)
C31 C30 C29 121.3(4)
C30 C31 C26 119.5(4)
C33 O2 C34 114.6(5)
O1 C33 O2 123.3(6)
O1 C33 C32 124.0(6)
O2 C33 C32 112.7(5)
C35 C34 O2 106.8(6)

loop_
_geom_bond_atom_site_label_1
_geom_bond_atom_site_label_2
_geom_bond_distance
Cl1 C22 1.738(4)
S1 C25 1.660(4)
N1 C3 1.378(4)
N1 C4 1.391(4)
N2 C12 1.151(5)
N3 C25 1.345(5)
N3 C26 1.426(5)
C1 C2 1.531(5)
C1 C5 1.522(5)
C1 C6 1.522(5)
C2 C3 1.360(5)
C2 C12 1.426(5)
C3 C13 1.480(4)
C4 C5 1.349(5)
C4 C19 1.488(5)
C5 C25 1.480(5)
C6 C7 1.391(5)
C6 C11 1.392(6)
C7 C8 1.388(6)
C8 C9 1.388(7)
C9 C10 1.384(8)
C10 C11 1.391(7)
C13 C14 1.393(5)
C13 C18 1.400(5)
C14 C15 1.391(5)
C15 C16 1.382(6)
C16 C17 1.383(6)
C17 C18 1.391(5)
C19 C20 1.390(5)
C19 C24 1.400(5)
C20 C21 1.394(5)
C21 C22 1.382(6)
C22 C23 1.387(6)
C23 C24 1.388(5)
C26 C27 1.395(6)
C26 C31 1.388(5)
C27 C28 1.383(6)
C28 C29 1.377(7)
C29 C30 1.388(6)
C30 C31 1.383(5)
O1 C33 1.214(7)
O2 C33 1.320(7)
O2 C34 1.476(7)
C32 C33 1.490(8)
C34 C35 1.464(10)

loop_
_geom_hbond_atom_site_label_D
_geom_hbond_atom_site_label_H
_geom_hbond_atom_site_label_A
_geom_hbond_distance_DH
_geom_hbond_distance_HA
_geom_hbond_distance_DA
_geom_hbond_angle_DHA
_geom_hbond_site_symmetry_A
N3 H3 N2 0.81(6) 2.66(6) 3.404(5) 155(5) 2

loop_
_geom_torsion_atom_site_label_1
_geom_torsion_atom_site_label_2
_geom_torsion_atom_site_label_3
_geom_torsion_atom_site_label_4
_geom_torsion
Cl1 C22 C23 C24 -179.6(3)
N1 C3 C13 C14 137.8(4)
N1 C3 C13 C18 -45.3(5)
N1 C4 C5 C1 11.0(5)
N1 C4 C5 C25 -170.9(3)
N1 C4 C19 C20 46.4(5)
N1 C4 C19 C24 -129.8(4)
N3 C26 C27 C28 -179.0(4)
N3 C26 C31 C30 179.4(3)
C1 C2 C3 N1 -9.7(5)
C1 C2 C3 C13 174.3(3)
C1 C5 C25 S1 45.7(4)
C1 C5 C25 N3 -134.8(3)
C1 C6 C7 C8 -176.9(4)
C1 C6 C11 C10 176.1(4)
C2 C1 C5 C4 -32.7(4)
C2 C1 C5 C25 149.1(3)
C2 C1 C6 C7 94.5(4)
C2 C1 C6 C11 -81.9(4)
C2 C3 C13 C14 -46.0(5)
C2 C3 C13 C18 130.9(4)
C3 N1 C4 C5 16.7(5)
C3 N1 C4 C19 -163.2(3)
C3 C13 C14 C15 176.4(3)
C3 C13 C18 C17 -176.3(3)
C4 N1 C3 C2 -17.2(5)
C4 N1 C3 C13 159.3(3)
C4 C5 C25 S1 -132.5(3)
C4 C5 C25 N3 47.0(5)
C4 C19 C20 C21 -175.7(3)
C4 C19 C24 C23 175.7(3)
C5 C1 C2 C3 32.2(4)
C5 C1 C2 C12 -150.5(3)
C5 C1 C6 C7 -26.6(5)
C5 C1 C6 C11 157.0(3)
C5 C4 C19 C20 -133.5(4)
C5 C4 C19 C24 50.3(5)
C6 C1 C2 C3 -93.4(4)
C6 C1 C2 C12 83.8(4)
C6 C1 C5 C4 89.2(4)
C6 C1 C5 C25 -89.0(4)
C6 C7 C8 C9 0.3(6)
C7 C6 C11 C10 -0.4(6)
C7 C8 C9 C10 0.8(7)
C8 C9 C10 C11 -1.8(7)
C9 C10 C11 C6 1.6(7)
C11 C6 C7 C8 -0.5(6)
C12 C2 C3 N1 173.1(3)
C12 C2 C3 C13 -3.0(6)
C13 C14 C15 C16 -0.2(6)
C14 C13 C18 C17 0.7(5)
C14 C15 C16 C17 0.8(6)
C15 C16 C17 C18 -0.6(6)
C16 C17 C18 C13 -0.2(6)
C18 C13 C14 C15 -0.5(5)
C19 C4 C5 C1 -169.2(3)
C19 C4 C5 C25 9.0(6)
C19 C20 C21 C22 0.1(6)
C20 C19 C24 C23 -0.6(5)
C20 C21 C22 Cl1 179.5(3)
C20 C21 C22 C23 -0.6(6)
C21 C22 C23 C24 0.5(6)
C22 C23 C24 C19 0.1(5)
C24 C19 C20 C21 0.5(6)
C25 N3 C26 C27 142.4(4)
C25 N3 C26 C31 -36.9(6)
C26 N3 C25 S1 12.4(6)
C26 N3 C25 C5 -167.0(3)
C26 C27 C28 C29 -0.1(7)
C27 C26 C31 C30 0.1(6)
C27 C28 C29 C30 -0.6(7)
C28 C29 C30 C31 1.0(7)
C29 C30 C31 C26 -0.8(6)
C31 C26 C27 C28 0.4(6)
C33 O2 C34 C35 173.4(7)
C34 O2 C33 O1 1.0(8)
C34 O2 C33 C32 -178.6(5)
